data_4003207
loop_
_publ_author_name
'Ahmet, Ibbi Y.'
'Hill, Michael S.'
'Johnson, Andrew L.'
'Peter, Laurence M.'

_publ_section_title
;
 Polymorph-Selective Deposition of High Purity SnS Thin Films from a
 Single Source Precursor
;
_journal_issue 22
_journal_name_full 'Chemistry of Materials'
_journal_page_first 7680
_journal_paper_doi 10.1021/acs.chemmater.5b03220
_journal_volume 27
_journal_year 2015
_chemical_formula_moiety 'C22 H34 N6 S2 Sn2'
_chemical_formula_sum 'C22 H34 N6 S2 Sn2'
_chemical_formula_weight 684.05
_space_group_crystal_system triclinic
_space_group_IT_number 2
_space_group_name_Hall '-P 1'
_space_group_name_H-M_alt 'P -1'
_atom_sites_solution_hydrogens geom
_audit_creation_method SHELXL-2014/7
_cell_angle_alpha 93.0090(10)
_cell_angle_beta 99.2320(10)
_cell_angle_gamma 94.8946(16)
_cell_formula_units_Z 1
_cell_length_a 6.13510(10)
_cell_length_b 8.9483(2)
_cell_length_c 12.4437(3)
_cell_measurement_reflns_used 9468
_cell_measurement_temperature 150(2)
_cell_measurement_theta_max 27.485
_cell_measurement_theta_min 0.998
_cell_volume 670.31(2)
_computing_cell_refinement 'HKL Scalepack (Otwinowski & Minor, 1997)'
_computing_data_collection 'Collect (Nonius BV, 1997-2000)'
_computing_data_reduction
;
 DENZO-SCALEPACK Z. Otwinowski and W. Minor, " 
 Processing of X-ray Diffraction Data Collected in Oscillation Mode ", 
 Methods in Enzymology, Volume 276: Macromolecular Crystallography, 
 part A, p.307-326, 1997,C.W. Carter, Jr. & R. M. Sweet, Eds., Academic Press.
;
_computing_molecular_graphics 'ORTEP3 for Windows - Farrugia, L. J. J. Appl. Crystallogr. 1997, 30, 565'
_computing_publication_material
;
 'SHELXL-2014 (Sheldrick, 2014)
;
_computing_structure_refinement
;
 SHELXL-2014/7 (Sheldrick, 2014)
 Sheldrick GM (2008) Acta Crystallogr A64:112--122 and 
 C. B. H\"ubschle, G. M. Sheldrick and B. Dittrich
 ShelXle: a Qt graphical user interface for SHELXL
 J. Appl. Cryst., 44, (2011) 1281-1284.
;
_computing_structure_solution
; 
 SIR97- Altomare A., Burla M.C., Camalli M., Cascarano G.L., Giacovazzo C. , 
 Guagliardi A., Moliterni A.G.G., Polidori G.,Spagna R. 
 (1999) J. Appl. Cryst. 32, 115-119
;
_diffrn_ambient_temperature 150(2)
_diffrn_measured_fraction_theta_full 0.990
_diffrn_measured_fraction_theta_max 0.891
_diffrn_measurement_device_type 'Nonius Kappa CCD'
_diffrn_measurement_method '275 2.0 degree images with \f and \w scans'
_diffrn_radiation_monochromator graphite
_diffrn_radiation_source 'fine-focus sealed tube'
_diffrn_radiation_type MoK\a
_diffrn_radiation_wavelength 0.71073
_diffrn_reflns_av_R_equivalents 0.0426
_diffrn_reflns_av_unetI/netI 0.0345
_diffrn_reflns_Laue_measured_fraction_full 0.990
_diffrn_reflns_Laue_measured_fraction_max 0.891
_diffrn_reflns_limit_h_max 8
_diffrn_reflns_limit_h_min -8
_diffrn_reflns_limit_k_max 12
_diffrn_reflns_limit_k_min -12
_diffrn_reflns_limit_l_max 17
_diffrn_reflns_limit_l_min -16
_diffrn_reflns_number 9999
_diffrn_reflns_point_group_measured_fraction_full 0.990
_diffrn_reflns_point_group_measured_fraction_max 0.891
_diffrn_reflns_theta_full 25.242
_diffrn_reflns_theta_max 29.654
_diffrn_reflns_theta_min 2.919
_exptl_absorpt_coefficient_mu 2.040
_exptl_absorpt_correction_T_max 0.819
_exptl_absorpt_correction_T_min 0.592
_exptl_absorpt_correction_type multi-scan
_exptl_absorpt_process_details
;
multi-scan from symmetry-related measurements 
 Sortav (Blessing 1995)
;
_exptl_crystal_colour 'pale yellow'
_exptl_crystal_density_diffrn 1.695
_exptl_crystal_description 'irregular block'
_exptl_crystal_F_000 340
_exptl_crystal_size_max 0.300
_exptl_crystal_size_mid 0.200
_exptl_crystal_size_min 0.150
_refine_diff_density_max 1.865
_refine_diff_density_min -2.020
_refine_diff_density_rms 0.185
_refine_ls_extinction_method none
_refine_ls_goodness_of_fit_ref 1.174
_refine_ls_hydrogen_treatment constr
_refine_ls_matrix_type full
_refine_ls_number_parameters 149
_refine_ls_number_reflns 3385
_refine_ls_number_restraints 0
_refine_ls_restrained_S_all 1.174
_refine_ls_R_factor_all 0.0467
_refine_ls_R_factor_gt 0.0437
_refine_ls_shift/su_max 0.000
_refine_ls_shift/su_mean 0.000
_refine_ls_structure_factor_coef Fsqd
_refine_ls_weighting_details 'w=1/[\s^2^(Fo^2^)+(0.0236P)^2^+5.5625P] where P=(Fo^2^+2Fc^2^)/3'
_refine_ls_weighting_scheme calc
_refine_ls_wR_factor_gt 0.1103
_refine_ls_wR_factor_ref 0.1118
_reflns_Friedel_coverage 0.000
_reflns_number_gt 3256
_reflns_number_total 3385
_reflns_threshold_expression 'I > 2\s(I)'
_cod_data_source_file cm5b03220_si_002.cif
_cod_data_source_block K13ALJ31
_cod_database_code 4003207
_shelx_shelxl_version_number 2014/7
_shelx_space_group_comment
;
The symmetry employed for this shelxl refinement is uniquely defined
by the following loop, which should always be used as a source of
symmetry information in preference to the above space-group names.
They are only intended as comments.
;
_shelx_estimated_absorpt_t_min 0.580
_shelx_estimated_absorpt_t_max 0.749

loop_
_space_group_symop_operation_xyz
'x, y, z'
'-x, -y, -z'

loop_
_atom_site_label
_atom_site_type_symbol
_atom_site_fract_x
_atom_site_fract_y
_atom_site_fract_z
_atom_site_U_iso_or_equiv
_atom_site_adp_type
_atom_site_occupancy
_atom_site_site_symmetry_order
_atom_site_calc_flag
_atom_site_refinement_flags_posn
_atom_site_refinement_flags_adp
Sn1 Sn 0.70230(5) 0.01563(4) 0.11804(3) 0.01831(11) Uani 1 1 d . .
S11 S 0.4070(2) -0.02416(14) 0.24452(10) 0.0240(3) Uani 1 1 d . .
N1 N 0.4839(8) 0.1883(5) 0.4111(4) 0.0246(9) Uani 1 1 d . .
N2 N 0.4804(7) -0.1661(4) -0.0093(3) 0.0190(8) Uani 1 1 d . .
N12 N 0.7016(7) 0.2047(5) 0.2691(4) 0.0223(8) Uani 1 1 d . .
C1 C 0.6401(10) 0.2778(6) 0.4955(4) 0.0293(11) Uani 1 1 d . .
H1A H 0.7888 0.2825 0.4758 0.044 Uiso 1 1 calc R U
H1B H 0.6422 0.2314 0.5653 0.044 Uiso 1 1 calc R U
H1C H 0.5945 0.3797 0.5024 0.044 Uiso 1 1 calc R U
C2 C 0.2767(10) 0.1317(7) 0.4445(5) 0.0322(12) Uani 1 1 d . .
H2A H 0.1724 0.0879 0.3804 0.048 Uiso 1 1 calc R U
H2B H 0.2124 0.2146 0.4790 0.048 Uiso 1 1 calc R U
H2C H 0.3060 0.0546 0.4967 0.048 Uiso 1 1 calc R U
C3 C 0.3224(10) -0.2726(7) 0.0342(5) 0.0310(12) Uani 1 1 d . .
H3A H 0.2547 -0.3491 -0.0235 0.047 Uiso 1 1 calc R U
H3B H 0.2064 -0.2176 0.0592 0.047 Uiso 1 1 calc R U
H3C H 0.4019 -0.3212 0.0954 0.047 Uiso 1 1 calc R U
C4 C 0.6462(10) -0.2532(6) -0.0506(5) 0.0294(11) Uani 1 1 d . .
H4A H 0.7384 -0.2940 0.0106 0.044 Uiso 1 1 calc R U
H4B H 0.7400 -0.1876 -0.0888 0.044 Uiso 1 1 calc R U
H4C H 0.5704 -0.3360 -0.1013 0.044 Uiso 1 1 calc R U
C11 C 0.5415(8) 0.1418(5) 0.3152(4) 0.0202(9) Uani 1 1 d . .
C12 C 0.7838(8) 0.3574(6) 0.2801(4) 0.0208(9) Uani 1 1 d . .
C13 C 0.6536(9) 0.4740(6) 0.3021(4) 0.0234(10) Uani 1 1 d . .
H13 H 0.5115 0.4509 0.3214 0.028 Uiso 1 1 calc R U
C14 C 0.7337(10) 0.6236(6) 0.2954(4) 0.0276(11) Uani 1 1 d . .
H14 H 0.6440 0.7017 0.3090 0.033 Uiso 1 1 calc R U
C15 C 0.9412(10) 0.6594(6) 0.2692(5) 0.0316(12) Uani 1 1 d . .
H15 H 0.9940 0.7614 0.2645 0.038 Uiso 1 1 calc R U
C16 C 1.0729(10) 0.5443(7) 0.2498(5) 0.0326(12) Uani 1 1 d . .
H16 H 1.2168 0.5683 0.2329 0.039 Uiso 1 1 calc R U
C17 C 0.9941(9) 0.3942(6) 0.2552(4) 0.0257(10) Uani 1 1 d . .
H17 H 1.0848 0.3167 0.2417 0.031 Uiso 1 1 calc R U

loop_
_atom_site_aniso_label
_atom_site_aniso_U_11
_atom_site_aniso_U_22
_atom_site_aniso_U_33
_atom_site_aniso_U_23
_atom_site_aniso_U_13
_atom_site_aniso_U_12
Sn1 0.01841(17) 0.01635(16) 0.02072(17) 0.00142(11) 0.00337(11) 0.00453(11)
S11 0.0312(7) 0.0192(5) 0.0216(6) 0.0004(4) 0.0078(5) -0.0026(5)
N1 0.031(2) 0.023(2) 0.021(2) 0.0006(16) 0.0084(17) 0.0024(17)
N2 0.025(2) 0.0140(17) 0.0194(19) 0.0030(14) 0.0049(15) 0.0034(15)
N12 0.024(2) 0.0200(19) 0.024(2) 0.0002(16) 0.0064(16) 0.0021(16)
C1 0.039(3) 0.028(3) 0.020(2) -0.002(2) 0.004(2) 0.003(2)
C2 0.036(3) 0.034(3) 0.030(3) 0.003(2) 0.015(2) 0.005(2)
C3 0.038(3) 0.029(3) 0.025(3) 0.008(2) 0.002(2) -0.006(2)
C4 0.035(3) 0.023(2) 0.031(3) -0.002(2) 0.002(2) 0.012(2)
C11 0.023(2) 0.018(2) 0.020(2) 0.0024(17) 0.0033(18) 0.0036(17)
C12 0.021(2) 0.021(2) 0.019(2) 0.0006(17) 0.0009(18) 0.0028(18)
C13 0.022(2) 0.022(2) 0.027(2) 0.0005(19) 0.0060(19) 0.0041(18)
C14 0.034(3) 0.020(2) 0.028(3) 0.0016(19) 0.002(2) 0.007(2)
C15 0.034(3) 0.023(2) 0.034(3) 0.009(2) -0.002(2) -0.004(2)
C16 0.026(3) 0.031(3) 0.041(3) 0.013(2) 0.006(2) -0.002(2)
C17 0.022(2) 0.028(3) 0.029(3) 0.003(2) 0.007(2) 0.0041(19)

loop_
_atom_type_symbol
_atom_type_description
_atom_type_scat_dispersion_real
_atom_type_scat_dispersion_imag
_atom_type_scat_source
C C 0.0033 0.0016 'International Tables Vol C Tables 4.2.6.8 and 6.1.1.4'
H H 0.0000 0.0000 'International Tables Vol C Tables 4.2.6.8 and 6.1.1.4'
N N 0.0061 0.0033 'International Tables Vol C Tables 4.2.6.8 and 6.1.1.4'
S S 0.1246 0.1234 'International Tables Vol C Tables 4.2.6.8 and 6.1.1.4'
Sn Sn -0.6537 1.4246 'International Tables Vol C Tables 4.2.6.8 and 6.1.1.4'

loop_
_geom_angle_atom_site_label_1
_geom_angle_atom_site_label_2
_geom_angle_atom_site_label_3
_geom_angle
_geom_angle_site_symmetry_1
_geom_angle_site_symmetry_3
N2 Sn1 N2 80.15(15) 2_655 .
N2 Sn1 N12 87.63(15) 2_655 .
N2 Sn1 N12 145.24(14) . .
N2 Sn1 S11 96.53(11) 2_655 .
N2 Sn1 S11 87.71(10) . .
N12 Sn1 S11 61.35(11) . .
C11 S11 Sn1 84.40(17) . .
C11 N1 C1 121.9(5) . .
C11 N1 C2 122.3(5) . .
C1 N1 C2 115.0(4) . .
C4 N2 C3 108.0(4) . .
C4 N2 Sn1 119.0(3) . 2_655
C3 N2 Sn1 110.1(3) . 2_655
C4 N2 Sn1 103.0(3) . .
C3 N2 Sn1 117.0(3) . .
Sn1 N2 Sn1 99.85(15) 2_655 .
C11 N12 C12 126.8(4) . .
C11 N12 Sn1 100.2(3) . .
C12 N12 Sn1 129.3(3) . .
N1 C1 H1A 109.5 . .
N1 C1 H1B 109.5 . .
H1A C1 H1B 109.5 . .
N1 C1 H1C 109.5 . .
H1A C1 H1C 109.5 . .
H1B C1 H1C 109.5 . .
N1 C2 H2A 109.5 . .
N1 C2 H2B 109.5 . .
H2A C2 H2B 109.5 . .
N1 C2 H2C 109.5 . .
H2A C2 H2C 109.5 . .
H2B C2 H2C 109.5 . .
N2 C3 H3A 109.5 . .
N2 C3 H3B 109.5 . .
H3A C3 H3B 109.5 . .
N2 C3 H3C 109.5 . .
H3A C3 H3C 109.5 . .
H3B C3 H3C 109.5 . .
N2 C4 H4A 109.5 . .
N2 C4 H4B 109.5 . .
H4A C4 H4B 109.5 . .
N2 C4 H4C 109.5 . .
H4A C4 H4C 109.5 . .
H4B C4 H4C 109.5 . .
N12 C11 N1 126.5(5) . .
N12 C11 S11 113.9(4) . .
N1 C11 S11 119.5(4) . .
C17 C12 N12 117.7(5) . .
C17 C12 C13 119.0(5) . .
N12 C12 C13 122.9(5) . .
C14 C13 C12 119.9(5) . .
C14 C13 H13 120.0 . .
C12 C13 H13 120.0 . .
C15 C14 C13 120.9(5) . .
C15 C14 H14 119.6 . .
C13 C14 H14 119.6 . .
C14 C15 C16 119.4(5) . .
C14 C15 H15 120.3 . .
C16 C15 H15 120.3 . .
C15 C16 C17 120.4(5) . .
C15 C16 H16 119.8 . .
C17 C16 H16 119.8 . .
C12 C17 C16 120.5(5) . .
C12 C17 H17 119.8 . .
C16 C17 H17 119.8 . .

loop_
_geom_bond_atom_site_label_1
_geom_bond_atom_site_label_2
_geom_bond_distance
_geom_bond_site_symmetry_2
Sn1 N2 2.205(4) 2_655
Sn1 N2 2.381(4) .
Sn1 N12 2.463(4) .
Sn1 S11 2.5980(13) .
S11 C11 1.755(5) .
N1 C11 1.353(6) .
N1 C1 1.457(7) .
N1 C2 1.459(7) .
N2 C4 1.473(7) .
N2 C3 1.484(7) .
N2 Sn1 2.205(4) 2_655
N12 C11 1.315(7) .
N12 C12 1.408(6) .
C1 H1A 0.9800 .
C1 H1B 0.9800 .
C1 H1C 0.9800 .
C2 H2A 0.9800 .
C2 H2B 0.9800 .
C2 H2C 0.9800 .
C3 H3A 0.9800 .
C3 H3B 0.9800 .
C3 H3C 0.9800 .
C4 H4A 0.9800 .
C4 H4B 0.9800 .
C4 H4C 0.9800 .
C12 C17 1.391(7) .
C12 C13 1.408(7) .
C13 C14 1.398(7) .
C13 H13 0.9500 .
C14 C15 1.380(9) .
C14 H14 0.9500 .
C15 C16 1.396(9) .
C15 H15 0.9500 .
C16 C17 1.397(8) .
C16 H16 0.9500 .
C17 H17 0.9500 .

loop_
_geom_torsion_atom_site_label_1
_geom_torsion_atom_site_label_2
_geom_torsion_atom_site_label_3
_geom_torsion_atom_site_label_4
_geom_torsion
C12 N12 C11 N1 -28.5(8)
Sn1 N12 C11 N1 171.8(4)
C12 N12 C11 S11 155.3(4)
Sn1 N12 C11 S11 -4.4(4)
C1 N1 C11 N12 -24.0(8)
C2 N1 C11 N12 166.7(5)
C1 N1 C11 S11 152.0(4)
C2 N1 C11 S11 -17.2(7)
Sn1 S11 C11 N12 4.1(4)
Sn1 S11 C11 N1 -172.4(4)
C11 N12 C12 C17 159.8(5)
Sn1 N12 C12 C17 -46.4(6)
C11 N12 C12 C13 -28.0(8)
Sn1 N12 C12 C13 125.8(5)
C17 C12 C13 C14 1.9(8)
N12 C12 C13 C14 -170.2(5)
C12 C13 C14 C15 -1.1(8)
C13 C14 C15 C16 -0.4(9)
C14 C15 C16 C17 1.0(9)
N12 C12 C17 C16 171.2(5)
C13 C12 C17 C16 -1.3(8)
C15 C16 C17 C12 -0.1(9)
